data_1503515
loop_
_publ_author_name
'Davies, Stephen G.'
'Lee, James A.'
'Roberts, Paul M.'
'Thomson, James E.'
'Yin, Jingda'

_publ_section_title
;
 Parallel kinetic resolution of acyclic \g-amino-\a,\b-unsaturated esters:
 application to the asymmetric synthesis of 4-aminopyrrolidin-2-ones.
;
_journal_issue 1
_journal_name_full 'Organic letters'
_journal_page_first 218
_journal_page_last 221
_journal_paper_doi 10.1021/ol203011u
_journal_volume 14
_journal_year 2012
_chemical_formula_sum 'C42 H57 Cl N2 O3'
_chemical_formula_weight 448.92
_space_group_IT_number 2
_symmetry_cell_setting triclinic
_symmetry_space_group_name_Hall '-P 1'
_symmetry_space_group_name_H-M 'P -1'
_atom_sites_solution_hydrogens geom
_atom_sites_solution_primary direct
_cell_angle_alpha 109.510(3)
_cell_angle_beta 92.589(3)
_cell_angle_gamma 104.121(3)
_cell_formula_units_Z 2
_cell_length_a 9.9186(3)
_cell_length_b 13.6626(5)
_cell_length_c 15.7674(5)
_cell_measurement_reflns_used 0
_cell_measurement_temperature 150
_cell_measurement_theta_max 0
_cell_measurement_theta_min 0
_cell_volume 1934.32(12)
_computing_cell_refinement 'USER DEFINED CELL REFINEMENT'
_computing_data_collection 'USER DEFINED DATA COLLECTION'
_computing_data_reduction 'USER DEFINED DATA REDUCTION'
_computing_molecular_graphics 'CAMERON (Watkin et al., 1996)'
_computing_publication_material 'CRYSTALS (Betteridge et al., 2003)'
_computing_structure_refinement 'CRYSTALS (Betteridge et al., 2003)'
_computing_structure_solution 'SIR92 (Altomare et al., 1994)'
_diffrn_ambient_temperature 150
_diffrn_measured_fraction_theta_full 0.996
_diffrn_measured_fraction_theta_max 0.990
_diffrn_measurement_device Serial
_diffrn_measurement_device_type Unknown
_diffrn_measurement_method \w/2\q
_diffrn_radiation_monochromator graphite
_diffrn_radiation_type 'Cu K\a'
_diffrn_radiation_wavelength 1.54180
_diffrn_reflns_av_R_equivalents 0.047
_diffrn_reflns_limit_h_max 12
_diffrn_reflns_limit_h_min -12
_diffrn_reflns_limit_k_max 17
_diffrn_reflns_limit_k_min -17
_diffrn_reflns_limit_l_max 19
_diffrn_reflns_limit_l_min -19
_diffrn_reflns_number 58667
_diffrn_reflns_theta_full 75.155
_diffrn_reflns_theta_max 76.689
_diffrn_reflns_theta_min 3.002
_diffrn_standards_number 0
_exptl_absorpt_coefficient_mu 1.170
_exptl_absorpt_correction_T_max 1.0000
_exptl_absorpt_correction_T_min 1.0000
_exptl_absorpt_correction_type none
_exptl_crystal_colour colourless
_exptl_crystal_density_diffrn 1.156
_exptl_crystal_density_method 'not measured'
_exptl_crystal_description plate
_exptl_crystal_F_000 728
_exptl_crystal_size_max 0.20
_exptl_crystal_size_mid 0.10
_exptl_crystal_size_min 0.04
_refine_diff_density_max 0.93
_refine_diff_density_min -0.88
_refine_ls_extinction_method None
_refine_ls_goodness_of_fit_ref 1.0270
_refine_ls_hydrogen_treatment none
_refine_ls_matrix_type full
_refine_ls_number_parameters 433
_refine_ls_number_reflns 8081
_refine_ls_number_restraints 0
_refine_ls_R_factor_all 0.0653
_refine_ls_R_factor_gt 0.0620
_refine_ls_shift/su_max 0.0005328
_refine_ls_shift/su_mean 0.0000306
_refine_ls_structure_factor_coef Fsqd
_refine_ls_weighting_details
;
 Method= Modified Sheldrick 
 w=1/[\s^2^(F^2^) + ( 0.06P)^2^ + 3.63P] 
 ,where P=(max(Fo^2^,0) + 2Fc^2^)/3 
;
_refine_ls_weighting_scheme calc
_refine_ls_wR_factor_all 0.1774
_refine_ls_wR_factor_gt 0.1756
_refine_ls_wR_factor_ref 0.1774
_reflns_limit_h_max 12
_reflns_limit_h_min -12
_reflns_limit_k_max 16
_reflns_limit_k_min -17
_reflns_limit_l_max 19
_reflns_limit_l_min 0
_reflns_number_gt 7394
_reflns_number_total 8081
_reflns_threshold_expression I>2.0\s(I)
_oxford_diffrn_Wilson_B_factor 2.91
_oxford_diffrn_Wilson_scale 0.04
_oxford_refine_ls_r_factor_ref 0.0653
_oxford_refine_ls_scale 6.57(17)
_oxford_reflns_number_all 8081
_oxford_reflns_threshold_expression_ref I>-3.0\s(I)
_cod_data_source_file ol203011u_si_002.cif
_cod_data_source_block 34
_cod_depositor_comments
;
The following automatic conversions were performed:

'_symmetry_cell_setting' value 'Triclinic' changed to 'triclinic'
according to /home/saulius/struct/CIF-dictionaries/cif_core.dic
dictionary named 'cif_core.dic' version 2.4.1 from 2010-06-29.

Automatic conversion script
Id: cif_fix_values 1715 2011-07-08 13:25:40Z adriana 
;
_cod_original_cell_volume 1934.30(13)
_cod_original_sg_symbol_H-M 'P -1 '
_cod_database_code 1503515

loop_
_symmetry_equiv_pos_as_xyz
x,y,z
-x,-y,-z

loop_
_atom_site_label
_atom_site_type_symbol
_atom_site_fract_x
_atom_site_fract_y
_atom_site_fract_z
_atom_site_U_iso_or_equiv
_atom_site_occupancy
_atom_site_adp_type
_atom_site_refinement_flags_posn
Cl1 Cl 0.76528(6) 1.05952(5) 0.89470(4) 0.0325 1.0000 Uani .
O2 O 1.1435(2) 0.73198(16) 0.66560(14) 0.0431 1.0000 Uani .
C3 C 1.0783(3) 0.7332(2) 0.72810(17) 0.0304 1.0000 Uani .
O4 O 1.0320(2) 0.65062(14) 0.75575(13) 0.0374 1.0000 Uani .
C5 C 1.0695(4) 0.5475(2) 0.7146(2) 0.0468 1.0000 Uani .
C6 C 1.0019(5) 0.4820(3) 0.7701(3) 0.0681 1.0000 Uani .
C7 C 1.2279(5) 0.5697(4) 0.7304(4) 0.0773 1.0000 Uani .
C8 C 1.0073(6) 0.4951(3) 0.6160(3) 0.0811 1.0000 Uani .
C9 C 1.0373(3) 0.83075(18) 0.78836(16) 0.0262 1.0000 Uani .
C10 C 1.1032(2) 0.93220(18) 0.76666(15) 0.0228 1.0000 Uani .
N11 N 1.1943(2) 1.02438(16) 0.84835(13) 0.0238 1.0000 Uani .
C12 C 1.1278(3) 1.04434(19) 0.93553(16) 0.0266 1.0000 Uani .
C13 C 1.1794(3) 1.1608(2) 0.99822(16) 0.0278 1.0000 Uani .
C14 C 1.2846(3) 1.1936(2) 1.07124(19) 0.0387 1.0000 Uani .
C15 C 1.3284(3) 1.3013(3) 1.1289(2) 0.0464 1.0000 Uani .
C16 C 1.2659(3) 1.3752(2) 1.1149(2) 0.0467 1.0000 Uani .
C17 C 1.1606(4) 1.3429(2) 1.0431(2) 0.0484 1.0000 Uani .
C18 C 1.1168(3) 1.2363(2) 0.9856(2) 0.0393 1.0000 Uani .
C19 C 1.3479(2) 1.0244(2) 0.86292(17) 0.0293 1.0000 Uani .
C20 C 1.4220(3) 1.0379(3) 0.7839(2) 0.0377 1.0000 Uani .
C21 C 1.3646(3) 0.9260(2) 0.8815(2) 0.0373 1.0000 Uani .
C22 C 0.9954(2) 0.97667(18) 0.72659(15) 0.0222 1.0000 Uani .
N23 N 1.0723(2) 1.08498(15) 0.72602(13) 0.0232 1.0000 Uani .
C24 C 1.1544(2) 1.08135(19) 0.65039(16) 0.0249 1.0000 Uani .
C25 C 1.2667(2) 1.18614(19) 0.66598(17) 0.0260 1.0000 Uani .
C26 C 1.3197(3) 1.2647(2) 0.75147(18) 0.0337 1.0000 Uani .
C27 C 1.4262(3) 1.3572(2) 0.7607(2) 0.0418 1.0000 Uani .
C28 C 1.4803(3) 1.3718(2) 0.6854(2) 0.0430 1.0000 Uani .
C29 C 1.4276(3) 1.2946(3) 0.6002(2) 0.0411 1.0000 Uani .
C30 C 1.3216(3) 1.2023(2) 0.59064(18) 0.0331 1.0000 Uani .
C31 C 0.9855(3) 1.16223(19) 0.74059(17) 0.0267 1.0000 Uani .
C32 C 0.8789(3) 1.14943(19) 0.66318(16) 0.0264 1.0000 Uani .
C33 C 0.7367(3) 1.1053(2) 0.6639(2) 0.0366 1.0000 Uani .
C34 C 0.6355(3) 1.0997(3) 0.5977(2) 0.0480 1.0000 Uani .
C35 C 0.6744(3) 1.1387(3) 0.5295(2) 0.0430 1.0000 Uani .
C36 C 0.8142(3) 1.1835(2) 0.52763(19) 0.0368 1.0000 Uani .
C37 C 0.9153(3) 1.1886(2) 0.59392(18) 0.0303 1.0000 Uani .
C38 C 0.9204(3) 0.89623(19) 0.63238(16) 0.0276 1.0000 Uani .
C39 C 0.7976(3) 0.8034(2) 0.63040(17) 0.0295 1.0000 Uani .
C40 C 0.7976(3) 0.6971(2) 0.58443(19) 0.0374 1.0000 Uani .
C41 C 0.6812(4) 0.6121(2) 0.5783(2) 0.0462 1.0000 Uani .
C42 C 0.5649(3) 0.6323(2) 0.6167(2) 0.0468 1.0000 Uani .
C43 C 0.5640(3) 0.7374(3) 0.6627(2) 0.0452 1.0000 Uani .
C44 C 0.6801(3) 0.8229(2) 0.6703(2) 0.0380 1.0000 Uani .
O45 O 0.7001(9) 1.2703(5) 1.0149(4) 0.2244 1.0000 Uani .
C46 C 0.6774(6) 1.3246(3) 0.9660(3) 0.0777 1.0000 Uani .
C47 C 0.6313(6) 1.4201(4) 1.0200(4) 0.0896 1.0000 Uani .
C48 C 0.7804(6) 1.3465(4) 0.9077(4) 0.1010 1.0000 Uani .
H61 H 1.0235 0.4129 0.7505 0.1014 1.0000 Uiso R
H63 H 1.0359 0.5179 0.8339 0.1019 1.0000 Uiso R
H62 H 0.9001 0.4689 0.7601 0.1019 1.0000 Uiso R
H71 H 1.2516 0.5016 0.7189 0.1155 1.0000 Uiso R
H73 H 1.2629 0.6172 0.7932 0.1167 1.0000 Uiso R
H72 H 1.2694 0.6038 0.6893 0.1162 1.0000 Uiso R
H81 H 1.0256 0.4258 0.5921 0.1210 1.0000 Uiso R
H82 H 1.0484 0.5393 0.5813 0.1209 1.0000 Uiso R
H83 H 0.9049 0.4839 0.6102 0.1210 1.0000 Uiso R
H91 H 1.0658 0.8415 0.8513 0.0309 1.0000 Uiso R
H92 H 0.9353 0.8159 0.7776 0.0310 1.0000 Uiso R
H101 H 1.1631 0.9122 0.7200 0.0266 1.0000 Uiso R
H122 H 1.1482 0.9962 0.9649 0.0315 1.0000 Uiso R
H121 H 1.0277 1.0255 0.9170 0.0309 1.0000 Uiso R
H141 H 1.3254 1.1428 1.0816 0.0466 1.0000 Uiso R
H151 H 1.3983 1.3231 1.1772 0.0554 1.0000 Uiso R
H161 H 1.2925 1.4479 1.1544 0.0562 1.0000 Uiso R
H171 H 1.1193 1.3938 1.0321 0.0581 1.0000 Uiso R
H181 H 1.0428 1.2144 0.9376 0.0472 1.0000 Uiso R
H191 H 1.3905 1.0878 0.9175 0.0344 1.0000 Uiso R
H201 H 1.5204 1.0511 0.7989 0.0560 1.0000 Uiso R
H203 H 1.4068 1.0981 0.7684 0.0555 1.0000 Uiso R
H202 H 1.3904 0.9730 0.7297 0.0547 1.0000 Uiso R
H211 H 1.4618 0.9347 0.8954 0.0550 1.0000 Uiso R
H212 H 1.3207 0.9198 0.9331 0.0545 1.0000 Uiso R
H213 H 1.3296 0.8611 0.8298 0.0545 1.0000 Uiso R
H221 H 0.9248 0.9867 0.7676 0.0258 1.0000 Uiso R
H241 H 1.1991 1.0236 0.6420 0.0298 1.0000 Uiso R
H242 H 1.0919 1.0650 0.5955 0.0302 1.0000 Uiso R
H261 H 1.2840 1.2555 0.8025 0.0400 1.0000 Uiso R
H271 H 1.4600 1.4092 0.8189 0.0505 1.0000 Uiso R
H281 H 1.5526 1.4350 0.6922 0.0510 1.0000 Uiso R
H291 H 1.4626 1.3034 0.5483 0.0489 1.0000 Uiso R
H301 H 1.2846 1.1494 0.5323 0.0390 1.0000 Uiso R
H311 H 1.0507 1.2325 0.7560 0.0319 1.0000 Uiso R
H312 H 0.9388 1.1619 0.7927 0.0320 1.0000 Uiso R
H331 H 0.7102 1.0807 0.7122 0.0438 1.0000 Uiso R
H341 H 0.5418 1.0690 0.5997 0.0570 1.0000 Uiso R
H351 H 0.6064 1.1352 0.4850 0.0515 1.0000 Uiso R
H361 H 0.8406 1.2098 0.4812 0.0441 1.0000 Uiso R
H371 H 1.0100 1.2190 0.5918 0.0361 1.0000 Uiso R
H381 H 0.8833 0.9364 0.6004 0.0326 1.0000 Uiso R
H382 H 0.9887 0.8653 0.5980 0.0329 1.0000 Uiso R
H401 H 0.8734 0.6822 0.5564 0.0446 1.0000 Uiso R
H411 H 0.6823 0.5404 0.5473 0.0551 1.0000 Uiso R
H421 H 0.4885 0.5757 0.6118 0.0562 1.0000 Uiso R
H431 H 0.4845 0.7504 0.6885 0.0533 1.0000 Uiso R
H441 H 0.6795 0.8936 0.7020 0.0446 1.0000 Uiso R
H461 H 0.5948 1.2696 0.9262 0.0940 1.0000 Uiso R
H471 H 0.5872 1.4464 0.9797 0.1350 1.0000 Uiso R
H473 H 0.7138 1.4769 1.0563 0.1355 1.0000 Uiso R
H472 H 0.5687 1.4006 1.0603 0.1353 1.0000 Uiso R
H111 H 1.1967 1.0830 0.8343 0.0348 1.0000 Uiso R
H451 H 0.7288 1.2097 0.9791 0.1962 1.0000 Uiso R
H481 H 0.8042 1.2821 0.8754 0.2077 1.0000 Uiso R
H482 H 0.8621 1.3995 0.9440 0.2077 1.0000 Uiso R
H483 H 0.7429 1.3726 0.8657 0.2077 1.0000 Uiso R

loop_
_atom_site_aniso_label
_atom_site_aniso_U_11
_atom_site_aniso_U_22
_atom_site_aniso_U_33
_atom_site_aniso_U_23
_atom_site_aniso_U_13
_atom_site_aniso_U_12
Cl1 0.0287(3) 0.0384(3) 0.0342(3) 0.0168(3) 0.0057(2) 0.0104(2)
O2 0.0669(14) 0.0327(10) 0.0405(11) 0.0181(9) 0.0255(10) 0.0227(10)
C3 0.0366(14) 0.0256(12) 0.0312(13) 0.0119(10) 0.0062(10) 0.0097(10)
O4 0.0504(12) 0.0249(9) 0.0419(11) 0.0151(8) 0.0172(9) 0.0129(8)
C5 0.069(2) 0.0313(14) 0.0525(18) 0.0204(13) 0.0251(16) 0.0247(14)
C6 0.108(3) 0.0376(17) 0.076(3) 0.0323(18) 0.044(2) 0.029(2)
C7 0.075(3) 0.070(3) 0.121(4) 0.056(3) 0.037(3) 0.045(2)
C8 0.149(5) 0.0347(18) 0.053(2) 0.0057(16) 0.012(3) 0.027(2)
C9 0.0285(12) 0.0236(11) 0.0280(12) 0.0111(9) 0.0059(9) 0.0065(9)
C10 0.0220(11) 0.0225(11) 0.0238(11) 0.0084(9) 0.0035(9) 0.0054(9)
N11 0.0210(9) 0.0254(9) 0.0261(10) 0.0110(8) 0.0016(8) 0.0057(8)
C12 0.0243(11) 0.0297(12) 0.0263(12) 0.0107(10) 0.0035(9) 0.0073(9)
C13 0.0258(12) 0.0299(12) 0.0256(11) 0.0082(10) 0.0040(9) 0.0059(10)
C14 0.0378(15) 0.0394(15) 0.0367(14) 0.0134(12) -0.0054(12) 0.0088(12)
C15 0.0423(16) 0.0459(17) 0.0360(15) 0.0066(13) -0.0110(13) -0.0003(13)
C16 0.0485(18) 0.0318(14) 0.0451(17) 0.0010(12) -0.0001(14) 0.0039(13)
C17 0.0522(19) 0.0327(15) 0.0530(18) 0.0047(13) -0.0050(15) 0.0160(13)
C18 0.0391(15) 0.0348(14) 0.0374(15) 0.0044(12) -0.0066(12) 0.0124(12)
C19 0.0205(11) 0.0384(13) 0.0308(12) 0.0144(11) 0.0024(9) 0.0084(10)
C20 0.0232(12) 0.0564(17) 0.0417(15) 0.0267(13) 0.0076(11) 0.0121(12)
C21 0.0293(13) 0.0488(16) 0.0463(16) 0.0262(13) 0.0086(12) 0.0193(12)
C22 0.0222(11) 0.0220(10) 0.0235(11) 0.0091(9) 0.0054(9) 0.0065(9)
N23 0.0229(9) 0.0213(9) 0.0262(10) 0.0090(8) 0.0038(8) 0.0064(7)
C24 0.0234(11) 0.0249(11) 0.0254(11) 0.0098(9) 0.0027(9) 0.0042(9)
C25 0.0220(11) 0.0270(11) 0.0310(12) 0.0139(10) 0.0009(9) 0.0056(9)
C26 0.0324(13) 0.0323(13) 0.0328(13) 0.0119(11) 0.0019(11) 0.0023(11)
C27 0.0374(15) 0.0323(14) 0.0462(16) 0.0103(12) -0.0028(12) -0.0010(12)
C28 0.0325(14) 0.0369(15) 0.0575(18) 0.0238(14) -0.0012(13) -0.0026(12)
C29 0.0324(14) 0.0516(17) 0.0467(16) 0.0309(14) 0.0077(12) 0.0055(12)
C30 0.0285(13) 0.0399(14) 0.0318(13) 0.0163(11) 0.0021(10) 0.0060(11)
C31 0.0276(12) 0.0244(11) 0.0288(12) 0.0092(9) 0.0040(9) 0.0087(9)
C32 0.0278(12) 0.0256(11) 0.0282(12) 0.0098(9) 0.0053(9) 0.0109(9)
C33 0.0282(13) 0.0456(15) 0.0430(15) 0.0241(13) 0.0082(11) 0.0106(11)
C34 0.0243(13) 0.064(2) 0.060(2) 0.0294(17) 0.0018(13) 0.0087(13)
C35 0.0365(15) 0.0560(18) 0.0395(15) 0.0168(14) -0.0046(12) 0.0200(13)
C36 0.0437(15) 0.0440(15) 0.0321(13) 0.0180(12) 0.0094(12) 0.0219(13)
C37 0.0303(13) 0.0319(13) 0.0339(13) 0.0151(10) 0.0077(10) 0.0129(10)
C38 0.0265(12) 0.0274(12) 0.0250(11) 0.0066(9) 0.0007(9) 0.0049(9)
C39 0.0297(12) 0.0263(12) 0.0265(12) 0.0071(9) -0.0036(10) 0.0017(10)
C40 0.0377(15) 0.0290(13) 0.0371(14) 0.0057(11) -0.0035(11) 0.0041(11)
C41 0.0578(19) 0.0262(13) 0.0419(16) 0.0073(12) -0.0100(14) -0.0013(13)
C42 0.0443(17) 0.0390(16) 0.0439(16) 0.0164(13) -0.0070(13) -0.0120(13)
C43 0.0354(15) 0.0455(17) 0.0449(16) 0.0142(13) 0.0051(13) -0.0033(13)
C44 0.0333(14) 0.0326(13) 0.0399(15) 0.0081(11) 0.0044(11) 0.0014(11)
O45 0.506(12) 0.186(5) 0.153(4) 0.133(4) 0.212(6) 0.268(7)
C46 0.109(4) 0.057(2) 0.095(3) 0.042(2) 0.057(3) 0.044(2)
C47 0.118(4) 0.086(3) 0.108(4) 0.056(3) 0.067(3) 0.067(3)
C48 0.133(5) 0.076(3) 0.143(5) 0.063(3) 0.092(4) 0.070(3)

loop_
_atom_type_symbol
_atom_type_scat_dispersion_real
_atom_type_scat_dispersion_imag
_atom_type_scat_Cromer_Mann_a1
_atom_type_scat_Cromer_Mann_b1
_atom_type_scat_Cromer_Mann_a2
_atom_type_scat_Cromer_Mann_b2
_atom_type_scat_Cromer_Mann_a3
_atom_type_scat_Cromer_Mann_b3
_atom_type_scat_Cromer_Mann_a4
_atom_type_scat_Cromer_Mann_b4
_atom_type_scat_Cromer_Mann_c
_atom_type_scat_source
C 0.0181 0.0091 2.3100 20.8439 1.0200 10.2075 1.5886 0.5687 0.8650 51.6512 0.2156 'International Tables Vol C 4.2.6.8 and 6.1.1.4'
H 0.0000 0.0000 0.4930 10.5109 0.3229 26.1257 0.1402 3.1424 0.0408 57.7998 0.0030 'International Tables Vol C 4.2.6.8 and 6.1.1.4'
Cl 0.3639 0.7018 11.4604 0.0104 7.1964 1.1662 6.2556 18.5194 1.6455 47.7784 -9.5574 'International Tables Vol C 4.2.6.8 and 6.1.1.4'
N 0.0311 0.0180 12.2126 0.0057 3.1322 9.8933 2.0125 28.9975 1.1663 0.5826 -11.5290 'International Tables Vol C 4.2.6.8 and 6.1.1.4'
O 0.0492 0.0322 3.0485 13.2771 2.2868 5.7011 1.5463 0.3239 0.8670 32.9089 0.2508 'International Tables Vol C 4.2.6.8 and 6.1.1.4'

loop_
_geom_angle_atom_site_label_1
_geom_angle_atom_site_label_2
_geom_angle_atom_site_label_3
_geom_angle
_geom_angle_publ_flag
O2 C3 O4 125.9(2) yes
O2 C3 C9 124.6(2) yes
O4 C3 C9 109.5(2) yes
C3 O4 C5 121.0(2) yes
O4 C5 C6 102.2(2) yes
O4 C5 C7 108.9(3) yes
C6 C5 C7 109.9(3) yes
O4 C5 C8 109.9(3) yes
C6 C5 C8 111.5(3) yes
C7 C5 C8 113.8(4) yes
C5 C6 H61 109.4 no
C5 C6 H63 111.9 no
H61 C6 H63 107.8 no
C5 C6 H62 109.4 no
H61 C6 H62 108.6 no
H63 C6 H62 109.7 no
C5 C7 H71 109.2 no
C5 C7 H73 109.2 no
H71 C7 H73 109.6 no
C5 C7 H72 109.3 no
H71 C7 H72 109.4 no
H73 C7 H72 110.0 no
C5 C8 H81 108.6 no
C5 C8 H82 110.9 no
H81 C8 H82 109.2 no
C5 C8 H83 109.9 no
H81 C8 H83 108.3 no
H82 C8 H83 109.8 no
C3 C9 C10 111.7(2) yes
C3 C9 H91 108.4 no
C10 C9 H91 111.2 no
C3 C9 H92 108.5 no
C10 C9 H92 108.0 no
H91 C9 H92 109.1 no
C9 C10 N11 112.96(18) yes
C9 C10 C22 114.43(19) yes
N11 C10 C22 107.89(17) yes
C9 C10 H101 107.3 no
N11 C10 H101 107.8 no
C22 C10 H101 106.1 no
C10 N11 C12 114.11(17) yes
C10 N11 C19 115.71(18) yes
C12 N11 C19 112.70(18) yes
C10 N11 H111 103.5 no
C12 N11 H111 104.0 no
C19 N11 H111 105.2 no
N11 C12 C13 111.82(19) yes
N11 C12 H122 108.3 no
C13 C12 H122 111.2 no
N11 C12 H121 105.9 no
C13 C12 H121 109.9 no
H122 C12 H121 109.5 no
C12 C13 C14 121.3(2) yes
C12 C13 C18 119.7(2) yes
C14 C13 C18 119.0(2) yes
C13 C14 C15 120.0(3) yes
C13 C14 H141 119.7 no
C15 C14 H141 120.3 no
C14 C15 C16 120.2(3) yes
C14 C15 H151 120.0 no
C16 C15 H151 119.9 no
C15 C16 C17 120.0(3) yes
C15 C16 H161 121.0 no
C17 C16 H161 119.0 no
C16 C17 C18 120.2(3) yes
C16 C17 H171 120.3 no
C18 C17 H171 119.5 no
C13 C18 C17 120.7(3) yes
C13 C18 H181 119.7 no
C17 C18 H181 119.6 no
N11 C19 C20 111.0(2) yes
N11 C19 C21 112.9(2) yes
C20 C19 C21 111.4(2) yes
N11 C19 H191 105.1 no
C20 C19 H191 108.6 no
C21 C19 H191 107.6 no
C19 C20 H201 109.8 no
C19 C20 H203 112.3 no
H201 C20 H203 107.8 no
C19 C20 H202 111.4 no
H201 C20 H202 107.6 no
H203 C20 H202 107.7 no
C19 C21 H211 108.1 no
C19 C21 H212 110.8 no
H211 C21 H212 107.8 no
C19 C21 H213 112.3 no
H211 C21 H213 106.9 no
H212 C21 H213 110.7 no
C10 C22 N23 107.49(17) yes
C10 C22 C38 111.15(18) yes
N23 C22 C38 113.69(18) yes
C10 C22 H221 108.1 no
N23 C22 H221 108.0 no
C38 C22 H221 108.3 no
C22 N23 C24 114.35(17) yes
C22 N23 C31 113.92(18) yes
C24 N23 C31 113.73(18) yes
N23 C24 C25 113.69(19) yes
N23 C24 H241 107.6 no
C25 C24 H241 108.9 no
N23 C24 H242 109.3 no
C25 C24 H242 108.4 no
H241 C24 H242 108.8 no
C24 C25 C26 123.6(2) yes
C24 C25 C30 117.8(2) yes
C26 C25 C30 118.6(2) yes
C25 C26 C27 120.3(3) yes
C25 C26 H261 119.8 no
C27 C26 H261 119.9 no
C26 C27 C28 120.4(3) yes
C26 C27 H271 118.8 no
C28 C27 H271 120.8 no
C27 C28 C29 119.7(3) yes
C27 C28 H281 119.9 no
C29 C28 H281 120.4 no
C28 C29 C30 120.1(3) yes
C28 C29 H291 120.8 no
C30 C29 H291 119.0 no
C25 C30 C29 120.9(3) yes
C25 C30 H301 118.7 no
C29 C30 H301 120.4 no
N23 C31 C32 119.0(2) yes
N23 C31 H311 105.9 no
C32 C31 H311 106.8 no
N23 C31 H312 108.3 no
C32 C31 H312 109.0 no
H311 C31 H312 107.4 no
C31 C32 C33 119.7(2) yes
C31 C32 C37 122.5(2) yes
C33 C32 C37 117.6(2) yes
C32 C33 C34 121.3(3) yes
C32 C33 H331 118.3 no
C34 C33 H331 120.4 no
C33 C34 C35 120.1(3) yes
C33 C34 H341 119.1 no
C35 C34 H341 120.8 no
C34 C35 C36 119.8(3) yes
C34 C35 H351 120.2 no
C36 C35 H351 120.0 no
C35 C36 C37 119.9(3) yes
C35 C36 H361 119.8 no
C37 C36 H361 120.3 no
C32 C37 C36 121.4(2) yes
C32 C37 H371 119.5 no
C36 C37 H371 119.1 no
C22 C38 C39 117.1(2) yes
C22 C38 H381 108.0 no
C39 C38 H381 106.3 no
C22 C38 H382 109.0 no
C39 C38 H382 107.7 no
H381 C38 H382 108.5 no
C38 C39 C40 120.5(2) yes
C38 C39 C44 120.8(2) yes
C40 C39 C44 118.6(2) yes
C39 C40 C41 120.4(3) yes
C39 C40 H401 120.2 no
C41 C40 H401 119.4 no
C40 C41 C42 120.6(3) yes
C40 C41 H411 119.8 no
C42 C41 H411 119.6 no
C41 C42 C43 119.6(3) yes
C41 C42 H421 119.8 no
C43 C42 H421 120.6 no
C42 C43 C44 120.5(3) yes
C42 C43 H431 119.1 no
C44 C43 H431 120.5 no
C43 C44 C39 120.4(3) yes
C43 C44 H441 120.2 no
C39 C44 H441 119.4 no
C46 O45 H451 109.6 no
O45 C46 C47 111.1(4) yes
O45 C46 C48 117.7(5) yes
C47 C46 C48 114.5(4) yes
O45 C46 H461 96.6 no
C47 C46 H461 108.2 no
C48 C46 H461 106.7 no
C46 C47 H471 109.8 no
C46 C47 H473 108.5 no
H471 C47 H473 108.8 no
C46 C47 H472 109.5 no
H471 C47 H472 111.6 no
H473 C47 H472 108.7 no
C46 C48 H481 109.6 no
C46 C48 H482 109.1 no
H481 C48 H482 109.5 no
C46 C48 H483 109.7 no
H481 C48 H483 109.5 no
H482 C48 H483 109.5 no

loop_
_geom_bond_atom_site_label_1
_geom_bond_atom_site_label_2
_geom_bond_distance
_geom_bond_publ_flag
O2 C3 1.201(3) yes
C3 O4 1.329(3) yes
C3 C9 1.516(3) yes
O4 C5 1.487(3) yes
C5 C6 1.516(4) yes
C5 C7 1.517(5) yes
C5 C8 1.505(5) yes
C6 H61 0.971 no
C6 H63 0.963 no
C6 H62 0.977 no
C7 H71 0.976 no
C7 H73 0.976 no
C7 H72 0.968 no
C8 H81 0.961 no
C8 H82 0.976 no
C8 H83 0.985 no
C9 C10 1.536(3) yes
C9 H91 0.971 no
C9 H92 0.977 no
C10 N11 1.523(3) yes
C10 C22 1.556(3) yes
C10 H101 0.977 no
N11 C12 1.523(3) yes
N11 C19 1.530(3) yes
N11 H111 0.895 no
C12 C13 1.509(3) yes
C12 H122 0.973 no
C12 H121 0.967 no
C13 C14 1.391(4) yes
C13 C18 1.388(4) yes
C14 C15 1.393(4) yes
C14 H141 0.938 no
C15 C16 1.376(5) yes
C15 H151 0.922 no
C16 C17 1.378(5) yes
C16 H161 0.942 no
C17 C18 1.380(4) yes
C17 H171 0.947 no
C18 H181 0.945 no
C19 C20 1.515(4) yes
C19 C21 1.514(4) yes
C19 H191 0.979 no
C20 H201 0.951 no
C20 H203 0.975 no
C20 H202 0.975 no
C21 H211 0.948 no
C21 H212 0.958 no
C21 H213 0.956 no
C22 N23 1.493(3) yes
C22 C38 1.542(3) yes
C22 H221 0.977 no
N23 C24 1.468(3) yes
N23 C31 1.486(3) yes
C24 C25 1.521(3) yes
C24 H241 0.971 no
C24 H242 0.968 no
C25 C26 1.393(4) yes
C25 C30 1.390(4) yes
C26 C27 1.395(4) yes
C26 H261 0.928 no
C27 C28 1.379(4) yes
C27 H271 0.938 no
C28 C29 1.383(4) yes
C28 H281 0.949 no
C29 C30 1.389(4) yes
C29 H291 0.935 no
C30 H301 0.948 no
C31 C32 1.513(3) yes
C31 H311 0.963 no
C31 H312 0.963 no
C32 C33 1.394(4) yes
C32 C37 1.394(3) yes
C33 C34 1.383(4) yes
C33 H331 0.954 no
C34 C35 1.383(5) yes
C34 H341 0.928 no
C35 C36 1.378(4) yes
C35 H351 0.931 no
C36 C37 1.388(4) yes
C36 H361 0.938 no
C37 H371 0.936 no
C38 C39 1.520(3) yes
C38 H381 0.978 no
C38 H382 0.974 no
C39 C40 1.389(4) yes
C39 C44 1.390(4) yes
C40 C41 1.397(4) yes
C40 H401 0.920 no
C41 C42 1.371(5) yes
C41 H411 0.940 no
C42 C43 1.377(5) yes
C42 H421 0.921 no
C43 C44 1.395(4) yes
C43 H431 0.931 no
C44 H441 0.929 no
O45 C46 1.281(6) yes
O45 H451 0.950 no
C46 C47 1.490(5) yes
C46 C48 1.449(6) yes
C46 H461 0.984 no
C47 H471 0.962 no
C47 H473 0.975 no
C47 H472 0.963 no
C48 H481 0.950 no
C48 H482 0.950 no
C48 H483 0.950 no

loop_
_geom_hbond_atom_site_label_D
_geom_hbond_atom_site_label_H
_geom_hbond_atom_site_label_A
_geom_hbond_angle_DHA
_geom_hbond_distance_DH
_geom_hbond_distance_HA
_geom_hbond_distance_DA
_geom_hbond_publ_flag
C9 H92 C39 124 0.98 2.57 3.226(5) yes
N11 H111 N23 125 0.89 2.07 2.686(5) yes
